data_4116016
loop_
_publ_author_name
'Dongwhan Lee'
'Carsten Krebs'
'Boi Hanh Huynh'
'Michael P. Hendrich'
'Stephen J. Lippard'

_publ_section_title
;
 Valence-Delocalized Diiron(II,III) Cores Supported by Carboxylate-Only
 Bridging Ligands
;
_journal_name_full 'Journal of the American Chemical Society'
_journal_page_first 5000
_journal_page_last 5001
_journal_paper_doi 10.1021/ja994448f
_journal_volume 122
_journal_year 2000
_chemical_formula_sum 'C110 H91 Cl3 F6 Fe2 O10 P'
_chemical_formula_weight 1935.85
_chemical_name_common '[Fe2(m-O2CArTol)4(THF)2](PF6)'
_chemical_name_systematic
; 
 ? 
;
_space_group_IT_number 2
_symmetry_cell_setting triclinic
_symmetry_space_group_name_Hall '-P 1'
_symmetry_space_group_name_H-M 'P -1'
_atom_sites_solution_hydrogens geom
_atom_sites_solution_primary direct
_atom_sites_solution_secondary difmap
_audit_creation_method SHELXL-97
_cell_angle_alpha 69.225(5)
_cell_angle_beta 81.798(5)
_cell_angle_gamma 70.115(5)
_cell_formula_units_Z 2
_cell_length_a 15.454(5)
_cell_length_b 17.759(5)
_cell_length_c 19.679(5)
_cell_measurement_temperature 293(2)
_cell_volume 4747(2)
_computing_cell_refinement 'Bruker SMART'
_computing_data_collection 'Bruker SMART'
_computing_data_reduction 'Bruker SHELXTL'
_computing_molecular_graphics 'Bruker SHELXTL'
_computing_publication_material 'Bruker SHELXTL'
_computing_structure_refinement 'SHELXL-97 (Sheldrick, 1997)'
_computing_structure_solution 'SHELXS-97 (Sheldrick, 1990)'
_diffrn_ambient_temperature 188(2)
_diffrn_measured_fraction_theta_full 0.995
_diffrn_measured_fraction_theta_max 0.995
_diffrn_measurement_device_type 'CCD area detector'
_diffrn_measurement_method 'phi and omega scans'
_diffrn_radiation_monochromator graphite
_diffrn_radiation_source 'fine-focus sealed tube'
_diffrn_radiation_type MoK\a
_diffrn_radiation_wavelength 0.71069
_diffrn_reflns_av_R_equivalents 0.0298
_diffrn_reflns_av_sigmaI/netI 0.0597
_diffrn_reflns_limit_h_max 16
_diffrn_reflns_limit_h_min -15
_diffrn_reflns_limit_k_max 19
_diffrn_reflns_limit_k_min -19
_diffrn_reflns_limit_l_max 21
_diffrn_reflns_limit_l_min -12
_diffrn_reflns_number 20062
_diffrn_reflns_theta_full 22.50
_diffrn_reflns_theta_max 22.50
_diffrn_reflns_theta_min 1.76
_exptl_absorpt_coefficient_mu 0.479
_exptl_absorpt_correction_T_max 1.000000
_exptl_absorpt_correction_T_min 0.871077
_exptl_absorpt_correction_type SADABS
_exptl_crystal_colour brown
_exptl_crystal_density_diffrn 1.354
_exptl_crystal_description block
_exptl_crystal_F_000 2006
_exptl_crystal_size_max 0.05
_exptl_crystal_size_mid 0.15
_exptl_crystal_size_min 0.15
_refine_diff_density_max 0.691
_refine_diff_density_min -1.065
_refine_diff_density_rms 0.067
_refine_ls_extinction_method none
_refine_ls_goodness_of_fit_ref 1.057
_refine_ls_hydrogen_treatment mixed
_refine_ls_matrix_type full
_refine_ls_number_parameters 1179
_refine_ls_number_reflns 12354
_refine_ls_number_restraints 0
_refine_ls_restrained_S_all 1.057
_refine_ls_R_factor_all 0.0843
_refine_ls_R_factor_gt 0.0572
_refine_ls_shift/su_max 0.684
_refine_ls_shift/su_mean 0.016
_refine_ls_structure_factor_coef Fsqd
_refine_ls_weighting_details 'calc w=1/[\s^2^(Fo^2^)+(0.0813P)^2^+4.5965P] where P=(Fo^2^+2Fc^2^)/3'
_refine_ls_weighting_scheme calc
_refine_ls_wR_factor_gt 0.1447
_refine_ls_wR_factor_ref 0.1555
_reflns_number_gt 9060
_reflns_number_total 12354
_reflns_threshold_expression >2sigma(I)
_cod_data_source_file ja994448f_2.cif
_cod_data_source_block 6
_cod_database_code 4116016

loop_
_symmetry_equiv_pos_as_xyz
'x, y, z'
'-x, -y, -z'

loop_
_atom_site_label
_atom_site_type_symbol
_atom_site_fract_x
_atom_site_fract_y
_atom_site_fract_z
_atom_site_U_iso_or_equiv
_atom_site_adp_type
_atom_site_occupancy
_atom_site_symmetry_multiplicity
_atom_site_calc_flag
_atom_site_refinement_flags
_atom_site_disorder_assembly
_atom_site_disorder_group
Fe1 Fe 0.25779(4) -0.00614(4) 0.25708(3) 0.02179(17) Uani 1 1 d . . .
Fe2 Fe 0.26672(4) 0.14383(4) 0.24940(3) 0.02063(17) Uani 1 1 d . A .
O1TB O 0.2702(2) 0.25573(17) 0.25088(16) 0.0302(7) Uani 1 1 d . . .
O1TA O 0.2574(2) -0.11941(18) 0.25743(16) 0.0335(8) Uani 1 1 d . B .
O1B O 0.12133(19) 0.04773(17) 0.26915(15) 0.0263(7) Uani 1 1 d . . .
O1A O 0.27080(18) -0.03560(17) 0.36437(15) 0.0255(7) Uani 1 1 d . . .
O1C O 0.24411(18) 0.05202(17) 0.14940(15) 0.0251(7) Uani 1 1 d . . .
O1D O 0.39547(18) -0.03089(17) 0.24045(14) 0.0239(7) Uani 1 1 d . . .
O2D O 0.40050(18) 0.07946(17) 0.26661(15) 0.0248(7) Uani 1 1 d . . .
O2C O 0.28595(18) 0.16300(17) 0.14181(15) 0.0250(7) Uani 1 1 d . . .
O2B O 0.13257(18) 0.17810(17) 0.23237(14) 0.0232(6) Uani 1 1 d . . .
O2A O 0.24258(18) 0.09837(17) 0.35776(15) 0.0250(7) Uani 1 1 d . . .
C1D C 0.4186(5) -0.3744(4) 0.4340(4) 0.081(2) Uani 1 1 d . . .
H1DA H 0.4426 -0.4196 0.4139 0.122 Uiso 1 1 calc R . .
H1DB H 0.3529 -0.3525 0.4298 0.122 Uiso 1 1 calc R . .
H1DC H 0.4340 -0.3954 0.4844 0.122 Uiso 1 1 calc R . .
C1C C 0.5334(5) -0.2592(4) 0.1041(3) 0.0703(19) Uani 1 1 d . . .
H1CA H 0.5132 -0.2942 0.0865 0.105 Uiso 1 1 calc R . .
H1CB H 0.5316 -0.2794 0.1563 0.105 Uiso 1 1 calc R . .
H1CC H 0.5952 -0.2613 0.0869 0.105 Uiso 1 1 calc R . .
C1B C 0.0844(5) -0.1274(4) 0.0721(4) 0.084(2) Uani 1 1 d . . .
H1BA H 0.1264 -0.1106 0.0333 0.125 Uiso 1 1 calc R . .
H1BB H 0.0345 -0.1336 0.0529 0.125 Uiso 1 1 calc R . .
H1BC H 0.1161 -0.1804 0.1070 0.125 Uiso 1 1 calc R . .
C1A C -0.0134(5) -0.2074(4) 0.4039(4) 0.0731(19) Uani 1 1 d . . .
H1AA H 0.0080 -0.2682 0.4239 0.110 Uiso 1 1 calc R . .
H1AB H -0.0067 -0.1903 0.3519 0.110 Uiso 1 1 calc R . .
H1AC H -0.0771 -0.1868 0.4174 0.110 Uiso 1 1 calc R . .
C2A C 0.0431(4) -0.1708(4) 0.4336(3) 0.0522(15) Uani 1 1 d . . .
C2D C 0.4601(4) -0.3043(3) 0.3931(3) 0.0518(15) Uani 1 1 d . . .
C2C C 0.4700(4) -0.1679(3) 0.0766(3) 0.0461(13) Uani 1 1 d . . .
C2B C 0.0468(4) -0.0600(3) 0.1089(3) 0.0547(15) Uani 1 1 d . . .
C3C C 0.3948(4) -0.1469(3) 0.0338(3) 0.0473(14) Uani 1 1 d . . .
H3CA H 0.3837 -0.1889 0.0218 0.057 Uiso 1 1 calc R . .
C3A C 0.1151(4) -0.2220(4) 0.4816(3) 0.0558(16) Uani 1 1 d . . .
H3AA H 0.1287 -0.2806 0.4974 0.067 Uiso 1 1 calc R . .
C3D C 0.5240(4) -0.3110(3) 0.3370(3) 0.0539(15) Uani 1 1 d . . .
H3DA H 0.5402 -0.3588 0.3229 0.065 Uiso 1 1 calc R . .
C3B C -0.0161(4) -0.0671(3) 0.1670(3) 0.0571(16) Uani 1 1 d . . .
H3BA H -0.0366 -0.1143 0.1839 0.069 Uiso 1 1 calc R . .
C4D C 0.5643(3) -0.2489(3) 0.3014(3) 0.0412(12) Uani 1 1 d . . .
H4DA H 0.6076 -0.2559 0.2643 0.049 Uiso 1 1 calc R . .
C4A C 0.1663(4) -0.1862(3) 0.5058(3) 0.0449(13) Uani 1 1 d . . .
H4AA H 0.2137 -0.2213 0.5378 0.054 Uiso 1 1 calc R . .
C4C C 0.3371(3) -0.0645(3) 0.0092(3) 0.0420(12) Uani 1 1 d . . .
H4CA H 0.2880 -0.0519 -0.0196 0.050 Uiso 1 1 calc R . .
C4B C -0.0487(3) -0.0059(3) 0.2000(3) 0.0472(13) Uani 1 1 d . . .
H4BA H -0.0893 -0.0134 0.2397 0.057 Uiso 1 1 calc R . .
C5A C 0.1482(3) -0.0994(3) 0.4831(2) 0.0320(11) Uani 1 1 d . . .
C5D C 0.5412(3) -0.1755(3) 0.3203(2) 0.0282(10) Uani 1 1 d . . .
C5C C 0.3505(3) 0.0000(3) 0.0264(2) 0.0312(11) Uani 1 1 d . . .
C5B C -0.0221(3) 0.0667(3) 0.1754(3) 0.0320(11) Uani 1 1 d . . .
C6C C 0.4251(3) -0.0210(3) 0.0690(2) 0.0328(11) Uani 1 1 d . . .
H6CA H 0.4363 0.0209 0.0809 0.039 Uiso 1 1 calc R . .
C6D C 0.4768(3) -0.1686(3) 0.3762(2) 0.0330(11) Uani 1 1 d . . .
H6DA H 0.4604 -0.1207 0.3902 0.040 Uiso 1 1 calc R . .
C6B C 0.0405(3) 0.0738(3) 0.1179(3) 0.0430(13) Uani 1 1 d . . .
H6BA H 0.0605 0.1212 0.1009 0.052 Uiso 1 1 calc R . .
C6A C 0.0755(3) -0.0488(3) 0.4366(3) 0.0372(12) Uani 1 1 d . . .
H6AA H 0.0612 0.0099 0.4214 0.045 Uiso 1 1 calc R . .
C7C C 0.4830(3) -0.1039(3) 0.0938(3) 0.0399(12) Uani 1 1 d . . .
H7CA H 0.5319 -0.1165 0.1228 0.048 Uiso 1 1 calc R . .
C7A C 0.0244(3) -0.0840(3) 0.4126(3) 0.0447(13) Uani 1 1 d . . .
H7AA H -0.0238 -0.0486 0.3814 0.054 Uiso 1 1 calc R . .
C7D C 0.4362(4) -0.2310(3) 0.4118(3) 0.0440(13) Uani 1 1 d . . .
H7DA H 0.3924 -0.2240 0.4486 0.053 Uiso 1 1 calc R . .
C7B C 0.0743(4) 0.0122(4) 0.0850(3) 0.0560(15) Uani 1 1 d . . .
H7BA H 0.1163 0.0192 0.0462 0.067 Uiso 1 1 calc R . .
C8D C 0.5885(3) -0.1107(3) 0.2839(2) 0.0273(10) Uani 1 1 d . A .
C8C C 0.2926(3) 0.0903(3) -0.0068(2) 0.0294(10) Uani 1 1 d . A .
C8B C -0.0656(3) 0.1365(3) 0.2075(2) 0.0296(10) Uani 1 1 d . A .
C8A C 0.1972(3) -0.0607(3) 0.5157(2) 0.0309(11) Uani 1 1 d . A .
C9D C 0.6853(3) -0.1390(3) 0.2825(2) 0.0318(11) Uani 1 1 d . . .
H9DA H 0.7163 -0.1964 0.3031 0.038 Uiso 1 1 calc R . .
C9B C -0.1604(3) 0.1771(3) 0.1986(3) 0.0380(12) Uani 1 1 d . . .
H9BA H -0.1933 0.1583 0.1756 0.046 Uiso 1 1 calc R . .
C9C C 0.2790(3) 0.1188(3) -0.0813(2) 0.0401(12) Uani 1 1 d . . .
H9CA H 0.3022 0.0808 -0.1070 0.048 Uiso 1 1 calc R . .
C9A C 0.1887(3) -0.0805(3) 0.5911(3) 0.0424(13) Uani 1 1 d . . .
H9AA H 0.1577 -0.1188 0.6180 0.051 Uiso 1 1 calc R . .
C10D C 0.7352(3) -0.0836(3) 0.2515(2) 0.0336(11) Uani 1 1 d . . .
H10A H 0.7991 -0.1039 0.2508 0.040 Uiso 1 1 calc R . .
C10B C -0.2059(3) 0.2441(3) 0.2232(3) 0.0427(13) Uani 1 1 d . . .
H10B H -0.2686 0.2710 0.2158 0.051 Uiso 1 1 calc R . .
C10C C 0.2318(4) 0.2024(3) -0.1177(3) 0.0487(14) Uani 1 1 d . . .
H10C H 0.2229 0.2200 -0.1674 0.058 Uiso 1 1 calc R . .
C10A C 0.2257(3) -0.0443(3) 0.6266(3) 0.0428(13) Uani 1 1 d . . .
H10D H 0.2177 -0.0569 0.6767 0.051 Uiso 1 1 calc R . .
C11D C 0.6903(3) 0.0025(3) 0.2213(2) 0.0310(11) Uani 1 1 d . . .
H11A H 0.7248 0.0393 0.2006 0.037 Uiso 1 1 calc R . .
C11A C 0.2744(3) 0.0105(3) 0.5882(2) 0.0377(12) Uani 1 1 d . . .
H11B H 0.2992 0.0343 0.6126 0.045 Uiso 1 1 calc R . .
C11C C 0.1977(4) 0.2597(3) -0.0807(3) 0.0444(13) Uani 1 1 d . . .
H11C H 0.1666 0.3159 -0.1060 0.053 Uiso 1 1 calc R . .
C11B C -0.1582(3) 0.2717(3) 0.2592(3) 0.0378(12) Uani 1 1 d . . .
H11D H -0.1899 0.3161 0.2767 0.045 Uiso 1 1 calc R . .
C12D C 0.5941(3) 0.0349(3) 0.2213(2) 0.0254(10) Uani 1 1 d . A .
C12B C -0.0638(3) 0.2340(3) 0.2696(2) 0.0274(10) Uani 1 1 d . A .
C12A C 0.2869(3) 0.0307(3) 0.5123(2) 0.0307(11) Uani 1 1 d . A .
C12C C 0.2091(3) 0.2350(3) -0.0060(2) 0.0320(11) Uani 1 1 d . A .
C13D C 0.5426(3) -0.0218(3) 0.2529(2) 0.0253(10) Uani 1 1 d . . .
C13B C -0.0172(3) 0.1661(3) 0.2432(2) 0.0250(10) Uani 1 1 d . . .
C13C C 0.2559(3) 0.1489(3) 0.0319(2) 0.0262(10) Uani 1 1 d . . .
C13A C 0.2462(3) -0.0043(3) 0.4757(2) 0.0256(10) Uani 1 1 d . . .
C14B C 0.0860(3) 0.1279(3) 0.2486(2) 0.0233(10) Uani 1 1 d . A .
C14D C 0.4397(3) 0.0107(3) 0.2532(2) 0.0200(9) Uani 1 1 d . A .
C14C C 0.2629(3) 0.1190(3) 0.1127(2) 0.0231(10) Uani 1 1 d . A .
C14A C 0.2538(3) 0.0210(3) 0.3942(2) 0.0225(10) Uani 1 1 d . A .
C15B C -0.0197(3) 0.2659(3) 0.3111(2) 0.0299(11) Uani 1 1 d . . .
C15D C 0.5530(3) 0.1284(3) 0.1860(2) 0.0281(10) Uani 1 1 d . . .
C15A C 0.3498(3) 0.0821(3) 0.4779(2) 0.0286(10) Uani 1 1 d . . .
C15C C 0.1634(3) 0.3027(3) 0.0279(2) 0.0311(11) Uani 1 1 d . . .
C16B C -0.0399(3) 0.3529(3) 0.2957(3) 0.0378(12) Uani 1 1 d . A .
H16A H -0.0795 0.3906 0.2583 0.045 Uiso 1 1 calc R . .
C16D C 0.5775(3) 0.1849(3) 0.2074(3) 0.0371(12) Uani 1 1 d . A .
H16B H 0.6185 0.1645 0.2449 0.045 Uiso 1 1 calc R . .
C16A C 0.3442(3) 0.1521(3) 0.4966(3) 0.0392(12) Uani 1 1 d . A .
H16C H 0.2960 0.1711 0.5267 0.047 Uiso 1 1 calc R . .
C16C C 0.1941(3) 0.3725(3) 0.0098(3) 0.0391(12) Uani 1 1 d . A .
H16D H 0.2474 0.3738 -0.0187 0.047 Uiso 1 1 calc R . .
C17C C 0.1455(4) 0.4406(3) 0.0340(3) 0.0427(13) Uani 1 1 d . . .
H17A H 0.1673 0.4867 0.0215 0.051 Uiso 1 1 calc R A .
C17B C -0.0016(4) 0.3838(3) 0.3354(3) 0.0474(14) Uani 1 1 d . . .
H17B H -0.0169 0.4422 0.3245 0.057 Uiso 1 1 calc R A .
C17D C 0.5411(3) 0.2714(3) 0.1732(3) 0.0434(13) Uani 1 1 d . . .
H17C H 0.5592 0.3080 0.1880 0.052 Uiso 1 1 calc R A .
C17A C 0.4090(4) 0.1943(3) 0.4712(3) 0.0437(13) Uani 1 1 d . . .
H17D H 0.4032 0.2411 0.4845 0.052 Uiso 1 1 calc R A .
C18A C 0.4822(3) 0.1684(3) 0.4267(3) 0.0385(12) Uani 1 1 d . A .
C18C C 0.0651(3) 0.4415(3) 0.0765(3) 0.0386(12) Uani 1 1 d . A .
C18D C 0.4787(3) 0.3058(3) 0.1176(3) 0.0382(12) Uani 1 1 d . A .
C18B C 0.0590(3) 0.3303(3) 0.3909(3) 0.0431(13) Uani 1 1 d . A .
C19D C 0.4551(3) 0.2489(3) 0.0966(3) 0.0376(12) Uani 1 1 d . . .
H19A H 0.4136 0.2696 0.0594 0.045 Uiso 1 1 calc R A .
C19B C 0.0780(3) 0.2436(3) 0.4066(3) 0.0407(12) Uani 1 1 d . . .
H19B H 0.1178 0.2060 0.4439 0.049 Uiso 1 1 calc R A .
C19C C 0.0351(3) 0.3716(3) 0.0942(3) 0.0401(12) Uani 1 1 d . . .
H19C H -0.0182 0.3702 0.1227 0.048 Uiso 1 1 calc R A .
C19A C 0.4877(3) 0.0986(3) 0.4075(3) 0.0349(11) Uani 1 1 d . . .
H19D H 0.5356 0.0803 0.3768 0.042 Uiso 1 1 calc R A .
C20A C 0.4237(3) 0.0562(3) 0.4329(2) 0.0271(10) Uani 1 1 d . A .
H20A H 0.4298 0.0092 0.4197 0.033 Uiso 1 1 calc R . .
C20B C 0.0390(3) 0.2121(3) 0.3680(2) 0.0323(11) Uani 1 1 d . A .
H20B H 0.0523 0.1537 0.3804 0.039 Uiso 1 1 calc R . .
C20C C 0.0837(3) 0.3030(3) 0.0700(2) 0.0337(11) Uani 1 1 d . A .
H20C H 0.0620 0.2569 0.0825 0.040 Uiso 1 1 calc R . .
C20D C 0.4914(3) 0.1621(3) 0.1294(2) 0.0329(11) Uani 1 1 d . A .
H20D H 0.4745 0.1258 0.1135 0.039 Uiso 1 1 calc R . .
C21C C 0.0132(4) 0.5140(3) 0.1044(3) 0.0538(15) Uani 1 1 d . . .
H21A H 0.0431 0.5569 0.0868 0.081 Uiso 1 1 calc R A .
H21B H 0.0122 0.4936 0.1565 0.081 Uiso 1 1 calc R . .
H21C H -0.0487 0.5375 0.0874 0.081 Uiso 1 1 calc R . .
C21D C 0.4384(4) 0.4000(3) 0.0820(3) 0.0593(16) Uani 1 1 d . . .
H21D H 0.4629 0.4289 0.1036 0.089 Uiso 1 1 calc R A .
H21E H 0.3727 0.4163 0.0887 0.089 Uiso 1 1 calc R . .
H21F H 0.4539 0.4149 0.0309 0.089 Uiso 1 1 calc R . .
C21A C 0.5529(4) 0.2146(4) 0.3985(3) 0.0565(15) Uani 1 1 d . . .
H21G H 0.5982 0.1873 0.3688 0.085 Uiso 1 1 calc R A .
H21H H 0.5824 0.2135 0.4388 0.085 Uiso 1 1 calc R . .
H21I H 0.5231 0.2723 0.3701 0.085 Uiso 1 1 calc R . .
C21B C 0.1017(4) 0.3644(4) 0.4328(3) 0.0619(16) Uani 1 1 d . . .
H21J H 0.0806 0.4252 0.4145 0.093 Uiso 1 1 calc R A .
H21K H 0.1675 0.3444 0.4274 0.093 Uiso 1 1 calc R . .
H21L H 0.0844 0.3453 0.4833 0.093 Uiso 1 1 calc R . .
C1TA C 0.3128(5) -0.1610(4) 0.2065(4) 0.084(2) Uani 1 1 d . . .
C2TB C 0.3082(5) 0.3587(4) 0.2792(4) 0.0697(19) Uani 1 1 d . . .
C3TB C 0.2255(4) 0.4030(3) 0.2303(4) 0.0604(16) Uani 1 1 d . A .
C4TA C 0.1977(5) -0.1658(4) 0.3039(4) 0.087(2) Uani 1 1 d . . .
C1TB C 0.3323(12) 0.2659(7) 0.2925(9) 0.030(4) Uiso 0.47(3) 1 d P A 1
H1TB H 0.3955 0.2434 0.2772 0.036 Uiso 0.47(3) 1 calc PR A 1
H1TC H 0.3255 0.2359 0.3439 0.036 Uiso 0.47(3) 1 calc PR A 1
C4TB C 0.1966(12) 0.3362(7) 0.2223(11) 0.040(4) Uiso 0.47(3) 1 d P A 1
H4TB H 0.1870 0.3474 0.1715 0.048 Uiso 0.47(3) 1 calc PR A 1
H4TC H 0.1394 0.3337 0.2493 0.048 Uiso 0.47(3) 1 calc PR A 1
C4UB C 0.2230(11) 0.3367(6) 0.1988(8) 0.032(3) Uiso 0.53(3) 1 d P A 2
H4UA H 0.1600 0.3406 0.1936 0.039 Uiso 0.53(3) 1 calc PR A 2
H4UB H 0.2543 0.3442 0.1517 0.039 Uiso 0.53(3) 1 calc PR A 2
C1UB C 0.3047(12) 0.2690(6) 0.3113(8) 0.037(3) Uiso 0.53(3) 1 d P A 2
H1UA H 0.3653 0.2291 0.3256 0.044 Uiso 0.53(3) 1 calc PR A 2
H1UB H 0.2631 0.2628 0.3533 0.044 Uiso 0.53(3) 1 calc PR A 2
C2TA C 0.2727(16) -0.2281(13) 0.2137(13) 0.098(5) Uiso 0.65(4) 1 d P B 3
H2TB H 0.2255 -0.2080 0.1781 0.118 Uiso 0.65(4) 1 calc PR B 3
H2TC H 0.3198 -0.2778 0.2073 0.118 Uiso 0.65(4) 1 calc PR B 3
C3TA C 0.2302(10) -0.2487(8) 0.2933(11) 0.069(4) Uiso 0.65(4) 1 d P B 3
H3TB H 0.1798 -0.2710 0.2972 0.083 Uiso 0.65(4) 1 calc PR B 3
H3TC H 0.2763 -0.2892 0.3283 0.083 Uiso 0.65(4) 1 calc PR B 3
C2UA C 0.3020(15) -0.2510(12) 0.2402(13) 0.043(7) Uiso 0.35(4) 1 d P B 4
H2UA H 0.3159 -0.2799 0.2045 0.052 Uiso 0.35(4) 1 calc PR B 4
H2UB H 0.3414 -0.2853 0.2815 0.052 Uiso 0.35(4) 1 calc PR B 4
C3UA C 0.2123(16) -0.2339(14) 0.2609(18) 0.058(7) Uiso 0.35(4) 1 d P B 4
H3UA H 0.1991 -0.2849 0.2929 0.070 Uiso 0.35(4) 1 calc PR B 4
H3UB H 0.1731 -0.2091 0.2191 0.070 Uiso 0.35(4) 1 calc PR B 4
Cl1B Cl 0.395(3) -0.521(5) 0.362(4) 0.17(2) Uani 0.26(3) 1 d P C 5
Cl2B Cl 0.4162(3) -0.5696(5) 0.4014(4) 0.080(2) Uani 0.74(3) 1 d P C 6
F4 F -0.0940(6) -0.2514(6) 0.2590(7) 0.063(3) Uiso 0.493(19) 1 d P D 7
F1 F -0.0317(5) -0.3700(8) 0.3534(4) 0.068(3) Uiso 0.493(19) 1 d P D 7
F3 F -0.0166(6) -0.3161(8) 0.1788(5) 0.073(3) Uiso 0.493(19) 1 d P D 7
F5 F -0.1235(8) -0.3614(7) 0.2675(6) 0.079(3) Uiso 0.493(19) 1 d P D 7
F1A F -0.0263(5) -0.4057(7) 0.3474(4) 0.066(3) Uiso 0.507(19) 1 d P D 8
F3A F -0.0259(6) -0.2870(8) 0.1845(5) 0.072(3) Uiso 0.507(19) 1 d P D 8
F4A F -0.1025(6) -0.2684(7) 0.2877(8) 0.081(3) Uiso 0.507(19) 1 d P D 8
F5A F -0.0976(6) -0.3821(5) 0.2519(4) 0.052(3) Uiso 0.507(19) 1 d P D 8
F2 F 0.0498(3) -0.4273(3) 0.2580(2) 0.1017(13) Uiso 1 1 d . D .
F6 F 0.0560(3) -0.3132(2) 0.2739(2) 0.0808(11) Uiso 1 1 d . D .
P1 P -0.02634(9) -0.34333(9) 0.26651(8) 0.0436(3) Uiso 1 1 d . . .
Cl1A Cl 0.3740(2) -0.44004(15) 0.19550(17) 0.1352(10) Uani 1 1 d . . .
Cl1C Cl 0.36351(16) -0.49195(14) 0.87846(12) 0.1049(7) Uani 1 1 d . . .
C1SC C 0.3397(4) -0.4845(4) 0.7927(4) 0.0630(17) Uani 1 1 d . . .
C1SB C 0.3132(4) -0.5444(4) 0.4460(4) 0.0634(17) Uani 1 1 d . . .
C1SA C 0.3067(6) -0.3896(4) 0.1184(5) 0.086(2) Uani 1 1 d . . .
C2SB C 0.3061(5) -0.5938(4) 0.5183(4) 0.074(2) Uani 1 1 d . C .
H2SA H 0.3567 -0.6382 0.5412 0.089 Uiso 1 1 calc R . .
C2SC C 0.2807(4) -0.5251(4) 0.7855(5) 0.075(2) Uani 1 1 d . . .
H2SB H 0.2552 -0.5574 0.8263 0.090 Uiso 1 1 calc R . .
C2SA C 0.2127(7) -0.3722(4) 0.1261(5) 0.088(3) Uani 1 1 d . . .
H2SC H 0.1851 -0.3859 0.1721 0.106 Uiso 1 1 calc R . .
C3SC C 0.2605(4) -0.5166(4) 0.7163(5) 0.078(2) Uani 1 1 d . . .
H3SA H 0.2209 -0.5432 0.7105 0.094 Uiso 1 1 calc R . .
C3SB C 0.2244(6) -0.5764(5) 0.5551(4) 0.085(2) Uani 1 1 d . . .
H3SB H 0.2194 -0.6094 0.6033 0.102 Uiso 1 1 calc R C .
C3SA C 0.1602(6) -0.3348(5) 0.0656(6) 0.099(3) Uani 1 1 d . . .
H3SC H 0.0967 -0.3224 0.0723 0.119 Uiso 1 1 calc R . .
C4SB C 0.1517(5) -0.5132(5) 0.5234(5) 0.080(2) Uani 1 1 d . C .
H4SA H 0.0965 -0.5024 0.5497 0.096 Uiso 1 1 calc R . .
C4SC C 0.2984(4) -0.4690(5) 0.6558(5) 0.079(2) Uani 1 1 d . . .
H4SB H 0.2847 -0.4638 0.6095 0.094 Uiso 1 1 calc R . .
C4SA C 0.1940(9) -0.3148(5) -0.0027(5) 0.124(4) Uani 1 1 d . . .
H4SC H 0.1563 -0.2916 -0.0427 0.149 Uiso 1 1 calc R . .
C5SB C 0.1567(5) -0.4643(4) 0.4534(5) 0.078(2) Uani 1 1 d . . .
H5SA H 0.1049 -0.4200 0.4324 0.093 Uiso 1 1 calc R C .
C5SA C 0.2884(11) -0.3308(7) -0.0102(6) 0.136(5) Uani 1 1 d . . .
H5SB H 0.3145 -0.3163 -0.0568 0.163 Uiso 1 1 calc R . .
C5SC C 0.3567(4) -0.4294(4) 0.6641(4) 0.0746(19) Uani 1 1 d . . .
H5SC H 0.3812 -0.3962 0.6233 0.089 Uiso 1 1 calc R . .
C6SC C 0.3788(4) -0.4386(4) 0.7328(4) 0.0645(17) Uani 1 1 d . . .
H6SA H 0.4203 -0.4137 0.7382 0.077 Uiso 1 1 calc R . .
C6SB C 0.2367(5) -0.4786(4) 0.4127(4) 0.0706(19) Uani 1 1 d . C .
H6SB H 0.2395 -0.4454 0.3643 0.085 Uiso 1 1 calc R . .
C6SA C 0.3478(7) -0.3691(6) 0.0511(7) 0.124(4) Uani 1 1 d . . .
H6SC H 0.4111 -0.3794 0.0453 0.148 Uiso 1 1 calc R . .

loop_
_atom_site_aniso_label
_atom_site_aniso_U_11
_atom_site_aniso_U_22
_atom_site_aniso_U_33
_atom_site_aniso_U_23
_atom_site_aniso_U_13
_atom_site_aniso_U_12
Fe1 0.0210(3) 0.0187(3) 0.0245(4) -0.0064(3) -0.0038(3) -0.0043(3)
Fe2 0.0196(3) 0.0190(3) 0.0220(3) -0.0061(3) -0.0037(2) -0.0040(3)
O1TB 0.0376(18) 0.0186(16) 0.0337(18) -0.0066(13) -0.0187(14) -0.0028(14)
O1TA 0.0422(19) 0.0259(17) 0.0365(19) -0.0139(14) 0.0095(15) -0.0159(15)
O1B 0.0260(16) 0.0210(17) 0.0284(17) -0.0054(13) -0.0014(13) -0.0054(13)
O1A 0.0261(16) 0.0230(16) 0.0231(16) -0.0056(13) -0.0028(13) -0.0036(13)
O1C 0.0261(16) 0.0229(17) 0.0262(17) -0.0078(14) -0.0034(13) -0.0069(13)
O1D 0.0212(15) 0.0233(16) 0.0250(16) -0.0084(13) -0.0036(12) -0.0025(13)
O2D 0.0226(16) 0.0244(17) 0.0259(16) -0.0081(13) -0.0036(12) -0.0044(13)
O2C 0.0248(16) 0.0269(16) 0.0235(16) -0.0073(13) -0.0022(13) -0.0085(13)
O2B 0.0182(15) 0.0238(16) 0.0251(16) -0.0058(13) -0.0033(12) -0.0049(13)
O2A 0.0238(16) 0.0247(17) 0.0236(16) -0.0062(14) -0.0041(12) -0.0044(13)
C1D 0.100(5) 0.049(4) 0.098(5) -0.001(4) -0.012(4) -0.046(4)
C1C 0.081(5) 0.045(4) 0.065(4) -0.021(3) -0.006(3) 0.009(3)
C1B 0.082(5) 0.072(5) 0.119(6) -0.064(5) -0.002(4) -0.018(4)
C1A 0.096(5) 0.082(5) 0.073(4) -0.039(4) 0.012(4) -0.057(4)
C2A 0.056(4) 0.056(4) 0.057(4) -0.025(3) 0.016(3) -0.033(3)
C2D 0.048(3) 0.035(3) 0.065(4) 0.000(3) -0.018(3) -0.014(3)
C2C 0.046(3) 0.039(3) 0.039(3) -0.014(3) -0.002(3) 0.005(3)
C2B 0.052(4) 0.046(3) 0.077(4) -0.035(3) -0.010(3) -0.011(3)
C3C 0.062(4) 0.039(3) 0.045(3) -0.026(3) 0.004(3) -0.011(3)
C3A 0.068(4) 0.035(3) 0.061(4) -0.012(3) 0.013(3) -0.021(3)
C3D 0.058(4) 0.028(3) 0.078(4) -0.021(3) -0.021(3) -0.005(3)
C3B 0.053(4) 0.042(3) 0.087(5) -0.030(3) 0.007(3) -0.023(3)
C4D 0.036(3) 0.030(3) 0.059(3) -0.022(3) -0.004(2) -0.003(2)
C4A 0.044(3) 0.038(3) 0.046(3) -0.006(2) 0.000(2) -0.013(3)
C4C 0.043(3) 0.045(3) 0.040(3) -0.023(3) -0.005(2) -0.005(3)
C4B 0.041(3) 0.041(3) 0.062(4) -0.020(3) 0.003(3) -0.013(3)
C5A 0.028(3) 0.033(3) 0.028(3) -0.004(2) 0.006(2) -0.011(2)
C5D 0.024(2) 0.022(2) 0.034(3) -0.008(2) -0.012(2) 0.0026(19)
C5C 0.033(3) 0.034(3) 0.024(2) -0.014(2) 0.002(2) -0.004(2)
C5B 0.026(2) 0.030(3) 0.040(3) -0.006(2) -0.012(2) -0.010(2)
C6C 0.032(3) 0.035(3) 0.027(3) -0.012(2) -0.002(2) -0.004(2)
C6D 0.033(3) 0.026(3) 0.035(3) -0.008(2) -0.004(2) -0.004(2)
C6B 0.044(3) 0.042(3) 0.050(3) -0.018(3) 0.000(3) -0.020(3)
C6A 0.039(3) 0.032(3) 0.039(3) -0.010(2) 0.002(2) -0.012(2)
C7C 0.039(3) 0.040(3) 0.032(3) -0.011(2) -0.001(2) -0.004(2)
C7A 0.040(3) 0.048(3) 0.047(3) -0.016(3) -0.005(2) -0.015(3)
C7D 0.046(3) 0.040(3) 0.040(3) -0.003(2) -0.005(2) -0.015(3)
C7B 0.053(4) 0.063(4) 0.063(4) -0.033(3) 0.012(3) -0.023(3)
C8D 0.027(3) 0.029(3) 0.028(3) -0.016(2) -0.004(2) -0.004(2)
C8C 0.025(2) 0.032(3) 0.029(3) -0.010(2) -0.006(2) -0.004(2)
C8B 0.029(3) 0.025(2) 0.031(3) -0.003(2) -0.003(2) -0.010(2)
C8A 0.024(2) 0.034(3) 0.026(3) -0.005(2) -0.001(2) -0.004(2)
C9D 0.023(2) 0.029(3) 0.038(3) -0.016(2) -0.009(2) 0.007(2)
C9B 0.024(3) 0.038(3) 0.052(3) -0.008(2) -0.011(2) -0.012(2)
C9C 0.044(3) 0.048(3) 0.027(3) -0.020(2) -0.006(2) -0.001(3)
C9A 0.033(3) 0.049(3) 0.029(3) 0.000(2) 0.004(2) -0.008(2)
C10D 0.017(2) 0.044(3) 0.040(3) -0.020(2) -0.001(2) -0.003(2)
C10B 0.017(2) 0.039(3) 0.065(4) -0.015(3) -0.006(2) -0.001(2)
C10C 0.054(3) 0.055(4) 0.025(3) -0.014(3) -0.010(2) 0.003(3)
C10A 0.042(3) 0.061(4) 0.017(3) -0.009(2) 0.001(2) -0.011(3)
C11D 0.025(3) 0.038(3) 0.034(3) -0.017(2) 0.001(2) -0.010(2)
C11A 0.031(3) 0.054(3) 0.025(3) -0.014(2) -0.007(2) -0.006(2)
C11C 0.050(3) 0.042(3) 0.027(3) -0.007(2) -0.012(2) 0.002(3)
C11B 0.026(3) 0.030(3) 0.050(3) -0.011(2) 0.001(2) -0.003(2)
C12D 0.024(2) 0.030(3) 0.023(2) -0.013(2) -0.0022(19) -0.006(2)
C12B 0.021(2) 0.024(2) 0.031(3) -0.004(2) -0.0003(19) -0.0050(19)
C12A 0.030(3) 0.031(3) 0.025(3) -0.009(2) -0.003(2) 0.000(2)
C12C 0.032(3) 0.033(3) 0.026(3) -0.007(2) -0.003(2) -0.006(2)
C13D 0.023(2) 0.030(3) 0.025(2) -0.014(2) -0.0022(19) -0.005(2)
C13B 0.022(2) 0.019(2) 0.028(2) 0.0002(19) -0.0033(19) -0.0058(19)
C13C 0.027(2) 0.030(3) 0.022(2) -0.007(2) -0.0047(19) -0.007(2)
C13A 0.026(2) 0.026(2) 0.019(2) -0.0061(19) -0.0038(19) -0.0003(19)
C14B 0.025(2) 0.025(3) 0.018(2) -0.0052(19) -0.0016(18) -0.007(2)
C14D 0.024(2) 0.022(2) 0.013(2) -0.0054(18) -0.0028(18) -0.006(2)
C14C 0.014(2) 0.024(2) 0.026(2) -0.008(2) -0.0051(18) 0.0013(19)
C14A 0.014(2) 0.026(3) 0.027(2) -0.008(2) -0.0049(18) -0.0042(18)
C15B 0.024(2) 0.029(3) 0.034(3) -0.012(2) 0.005(2) -0.005(2)
C15D 0.023(2) 0.032(3) 0.030(3) -0.013(2) 0.005(2) -0.010(2)
C15A 0.025(2) 0.035(3) 0.023(2) -0.009(2) -0.011(2) -0.003(2)
C15C 0.037(3) 0.028(3) 0.021(2) -0.003(2) -0.009(2) -0.003(2)
C16B 0.034(3) 0.027(3) 0.044(3) -0.008(2) -0.005(2) -0.001(2)
C16D 0.028(3) 0.039(3) 0.049(3) -0.017(2) -0.008(2) -0.010(2)
C16A 0.038(3) 0.047(3) 0.034(3) -0.020(2) -0.007(2) -0.006(2)
C16C 0.038(3) 0.038(3) 0.036(3) -0.007(2) -0.008(2) -0.009(2)
C17C 0.053(3) 0.031(3) 0.045(3) -0.006(2) -0.015(3) -0.014(3)
C17B 0.048(3) 0.031(3) 0.064(4) -0.021(3) -0.002(3) -0.007(3)
C17D 0.041(3) 0.032(3) 0.063(4) -0.020(3) -0.008(3) -0.013(2)
C17A 0.055(3) 0.039(3) 0.045(3) -0.018(3) -0.017(3) -0.014(3)
C18A 0.037(3) 0.040(3) 0.039(3) -0.009(2) -0.015(2) -0.012(2)
C18C 0.049(3) 0.028(3) 0.030(3) -0.007(2) -0.019(2) 0.004(2)
C18D 0.036(3) 0.030(3) 0.043(3) -0.006(2) 0.001(2) -0.012(2)
C18B 0.041(3) 0.042(3) 0.054(3) -0.026(3) 0.004(3) -0.013(3)
C19D 0.036(3) 0.039(3) 0.030(3) -0.002(2) -0.006(2) -0.008(2)
C19B 0.037(3) 0.044(3) 0.041(3) -0.021(3) -0.004(2) -0.004(2)
C19C 0.039(3) 0.033(3) 0.035(3) -0.004(2) -0.010(2) 0.002(2)
C19A 0.027(3) 0.039(3) 0.034(3) -0.008(2) -0.010(2) -0.006(2)
C20A 0.029(3) 0.026(2) 0.021(2) -0.0070(19) -0.009(2) -0.001(2)
C20B 0.030(3) 0.025(2) 0.037(3) -0.012(2) 0.002(2) -0.002(2)
C20C 0.041(3) 0.025(3) 0.031(3) -0.006(2) -0.009(2) -0.005(2)
C20D 0.034(3) 0.039(3) 0.032(3) -0.013(2) 0.000(2) -0.018(2)
C21C 0.068(4) 0.040(3) 0.047(3) -0.018(3) -0.022(3) 0.002(3)
C21D 0.061(4) 0.033(3) 0.071(4) -0.006(3) -0.003(3) -0.009(3)
C21A 0.056(4) 0.054(4) 0.071(4) -0.023(3) -0.008(3) -0.027(3)
C21B 0.063(4) 0.057(4) 0.083(5) -0.042(3) -0.004(3) -0.019(3)
C1TA 0.126(6) 0.060(4) 0.092(5) -0.057(4) 0.051(5) -0.049(4)
C2TB 0.091(5) 0.039(3) 0.089(5) -0.022(3) -0.039(4) -0.017(3)
C3TB 0.058(4) 0.029(3) 0.097(5) -0.023(3) -0.020(3) -0.007(3)
C4TA 0.107(6) 0.063(4) 0.116(6) -0.044(4) 0.054(5) -0.065(4)
Cl1B 0.177(17) 0.20(4) 0.26(4) -0.18(4) 0.11(2) -0.12(2)
Cl2B 0.062(3) 0.084(4) 0.117(4) -0.062(3) 0.0186(19) -0.030(2)
Cl1A 0.168(3) 0.0744(15) 0.167(3) -0.0569(16) -0.015(2) -0.0200(15)
Cl1C 0.1183(17) 0.1023(16) 0.0915(15) -0.0196(12) -0.0276(12) -0.0343(13)
C1SC 0.047(4) 0.047(4) 0.093(5) -0.025(3) -0.010(3) -0.006(3)
C1SB 0.058(4) 0.064(4) 0.093(5) -0.051(4) 0.000(4) -0.023(4)
C1SA 0.117(7) 0.040(4) 0.107(6) -0.036(4) 0.021(6) -0.026(4)
C2SB 0.073(5) 0.061(4) 0.093(6) -0.043(4) -0.043(4) 0.009(4)
C2SC 0.058(4) 0.049(4) 0.107(6) -0.015(4) -0.004(4) -0.014(3)
C2SA 0.110(7) 0.043(4) 0.110(7) -0.036(4) 0.056(6) -0.033(4)
C3SC 0.045(4) 0.064(4) 0.141(8) -0.052(5) -0.008(4) -0.015(3)
C3SB 0.100(6) 0.085(5) 0.078(5) -0.047(4) -0.016(5) -0.013(5)
C3SA 0.100(7) 0.054(5) 0.143(9) -0.038(5) 0.014(7) -0.025(5)
C4SB 0.068(5) 0.086(6) 0.108(7) -0.056(5) 0.004(5) -0.029(5)
C4SC 0.054(4) 0.083(5) 0.111(6) -0.058(5) 0.003(4) -0.010(4)
C4SA 0.178(11) 0.085(6) 0.100(7) -0.039(5) 0.075(8) -0.053(7)
C5SB 0.067(5) 0.051(4) 0.116(7) -0.028(4) -0.036(5) -0.004(4)
C5SA 0.206(14) 0.100(8) 0.078(7) -0.027(6) 0.066(8) -0.051(8)
C5SC 0.057(4) 0.081(5) 0.093(6) -0.043(4) 0.015(4) -0.022(4)
C6SC 0.040(3) 0.065(4) 0.100(6) -0.042(4) -0.001(3) -0.015(3)
C6SB 0.100(6) 0.050(4) 0.075(5) -0.023(3) -0.010(4) -0.034(4)
C6SA 0.125(8) 0.072(6) 0.176(11) -0.063(7) 0.090(9) -0.047(6)

loop_
_atom_type_symbol
_atom_type_description
_atom_type_scat_dispersion_real
_atom_type_scat_dispersion_imag
_atom_type_scat_source
C C 0.0033 0.0016 'International Tables Vol C Tables 4.2.6.8 and 6.1.1.4'
H H 0.0000 0.0000 'International Tables Vol C Tables 4.2.6.8 and 6.1.1.4'
O O 0.0106 0.0060 'International Tables Vol C Tables 4.2.6.8 and 6.1.1.4'
Fe Fe 0.3463 0.8444 'International Tables Vol C Tables 4.2.6.8 and 6.1.1.4'
P P 0.1023 0.0942 'International Tables Vol C Tables 4.2.6.8 and 6.1.1.4'
F F 0.0171 0.0103 'International Tables Vol C Tables 4.2.6.8 and 6.1.1.4'
Cl Cl 0.1484 0.1585 'International Tables Vol C Tables 4.2.6.8 and 6.1.1.4'

loop_
_geom_angle_atom_site_label_1
_geom_angle_atom_site_label_2
_geom_angle_atom_site_label_3
_geom_angle
O1C Fe1 O1A 165.60(11)
O1C Fe1 O1TA 96.15(12)
O1A Fe1 O1TA 98.25(12)
O1C Fe1 O1B 88.31(11)
O1A Fe1 O1B 89.13(11)
O1TA Fe1 O1B 99.07(12)
O1C Fe1 O1D 87.94(11)
O1A Fe1 O1D 91.11(11)
O1TA Fe1 O1D 94.94(11)
O1B Fe1 O1D 165.81(11)
O1C Fe1 Fe2 81.35(8)
O1A Fe1 Fe2 84.29(8)
O1TA Fe1 Fe2 176.16(8)
O1B Fe1 Fe2 83.81(8)
O1D Fe1 Fe2 82.09(8)
O2B Fe2 O2D 164.61(11)
O2B Fe2 O2C 86.63(11)
O2D Fe2 O2C 91.12(11)
O2B Fe2 O1TB 97.77(11)
O2D Fe2 O1TB 97.62(11)
O2C Fe2 O1TB 99.42(12)
O2B Fe2 O2A 89.96(11)
O2D Fe2 O2A 88.58(11)
O2C Fe2 O2A 166.00(11)
O1TB Fe2 O2A 94.49(12)
O2B Fe2 Fe1 81.61(8)
O2D Fe2 Fe1 83.03(8)
O2C Fe2 Fe1 84.52(8)
O1TB Fe2 Fe1 175.98(9)
O2A Fe2 Fe1 81.55(8)
C1TB O1TB C4UB 110.4(6)
C1TB O1TB C4TB 110.1(7)
C4UB O1TB C4TB 22.5(6)
C1TB O1TB C1UB 20.5(6)
C4UB O1TB C1UB 110.3(6)
C4TB O1TB C1UB 101.9(6)
C1TB O1TB Fe2 125.3(5)
C4UB O1TB Fe2 123.2(4)
C4TB O1TB Fe2 123.4(5)
C1UB O1TB Fe2 125.6(4)
C4TA O1TA C1TA 112.4(4)
C4TA O1TA Fe1 124.3(3)
C1TA O1TA Fe1 123.1(3)
C14B O1B Fe1 120.6(3)
C14A O1A Fe1 122.1(3)
C14C O1C Fe1 126.1(3)
C14D O1D Fe1 123.1(2)
C14D O2D Fe2 122.8(3)
C14C O2C Fe2 120.8(3)
C14B O2B Fe2 124.9(3)
C14A O2A Fe2 125.0(3)
C7A C2A C3A 117.6(5)
C7A C2A C1A 119.9(6)
C3A C2A C1A 122.5(5)
C3D C2D C7D 117.6(5)
C3D C2D C1D 121.7(5)
C7D C2D C1D 120.8(6)
C7C C2C C3C 117.6(5)
C7C C2C C1C 121.8(5)
C3C C2C C1C 120.5(5)
C7B C2B C3B 117.1(5)
C7B C2B C1B 120.7(6)
C3B C2B C1B 122.3(5)
C4C C3C C2C 120.7(5)
C4A C3A C2A 120.7(5)
C4D C3D C2D 121.9(5)
C4B C3B C2B 121.4(5)
C3D C4D C5D 120.9(5)
C5A C4A C3A 121.1(5)
C3C C4C C5C 121.7(5)
C3B C4B C5B 121.4(5)
C4A C5A C6A 118.0(5)
C4A C5A C8A 120.7(4)
C6A C5A C8A 120.8(4)
C6D C5D C4D 117.2(4)
C6D C5D C8D 122.3(4)
C4D C5D C8D 120.4(4)
C4C C5C C6C 117.5(4)
C4C C5C C8C 120.7(4)
C6C C5C C8C 121.4(4)
C6B C5B C4B 117.3(4)
C6B C5B C8B 122.2(4)
C4B C5B C8B 120.4(4)
C7C C6C C5C 120.8(4)
C7D C6D C5D 121.8(4)
C5B C6B C7B 121.7(5)
C7A C6A C5A 121.0(5)
C2C C7C C6C 121.7(5)
C6A C7A C2A 121.6(5)
C6D C7D C2D 120.7(5)
C6B C7B C2B 121.2(5)
C9D C8D C13D 118.0(4)
C9D C8D C5D 117.2(4)
C13D C8D C5D 124.7(4)
C9C C8C C13C 118.7(4)
C9C C8C C5C 116.9(4)
C13C C8C C5C 124.3(4)
C9B C8B C13B 118.2(4)
C9B C8B C5B 117.0(4)
C13B C8B C5B 124.8(4)
C9A C8A C13A 119.1(4)
C9A C8A C5A 115.9(4)
C13A C8A C5A 124.9(4)
C10D C9D C8D 121.5(4)
C10B C9B C8B 121.5(4)
C10C C9C C8C 121.2(4)
C10A C9A C8A 121.1(5)
C9D C10D C11D 120.2(4)
C9B C10B C11B 119.9(4)
C11C C10C C9C 120.3(5)
C11A C10A C9A 120.4(4)
C10D C11D C12D 121.3(4)
C10A C11A C12A 120.6(4)
C10C C11C C12C 121.2(5)
C10B C11B C12B 121.4(4)
C11D C12D C13D 118.8(4)
C11D C12D C15D 116.7(4)
C13D C12D C15D 124.5(4)
C11B C12B C13B 118.5(4)
C11B C12B C15B 117.2(4)
C13B C12B C15B 124.2(4)
C11A C12A C13A 118.9(4)
C11A C12A C15A 115.8(4)
C13A C12A C15A 125.1(4)
C11C C12C C13C 118.8(4)
C11C C12C C15C 115.4(4)
C13C C12C C15C 125.6(4)
C12D C13D C8D 120.2(4)
C12D C13D C14D 120.2(4)
C8D C13D C14D 119.6(4)
C12B C13B C8B 120.6(4)
C12B C13B C14B 120.0(4)
C8B C13B C14B 119.3(4)
C12C C13C C8C 119.8(4)
C12C C13C C14C 120.1(4)
C8C C13C C14C 120.1(4)
C8A C13A C12A 119.8(4)
C8A C13A C14A 120.6(4)
C12A C13A C14A 119.6(4)
O2B C14B O1B 123.5(4)
O2B C14B C13B 117.4(4)
O1B C14B C13B 119.1(4)
O1D C14D O2D 122.8(4)
O1D C14D C13D 119.4(3)
O2D C14D C13D 117.8(4)
O1C C14C O2C 122.8(4)
O1C C14C C13C 118.4(4)
O2C C14C C13C 118.8(4)
O2A C14A O1A 122.5(4)
O2A C14A C13A 118.5(4)
O1A C14A C13A 119.0(4)
C20B C15B C16B 117.5(4)
C20B C15B C12B 122.5(4)
C16B C15B C12B 119.9(4)
C16D C15D C20D 117.7(4)
C16D C15D C12D 120.5(4)
C20D C15D C12D 121.8(4)
C16A C15A C20A 116.9(4)
C16A C15A C12A 121.1(4)
C20A C15A C12A 121.5(4)
C20C C15C C16C 118.2(4)
C20C C15C C12C 121.4(4)
C16C C15C C12C 119.9(4)
C17B C16B C15B 120.8(5)
C17D C16D C15D 120.2(5)
C17A C16A C15A 121.4(5)
C15C C16C C17C 120.5(5)
C16C C17C C18C 121.7(5)
C18B C17B C16B 121.9(5)
C16D C17D C18D 122.6(4)
C18A C17A C16A 121.5(5)
C17A C18A C19A 117.3(4)
C17A C18A C21A 121.7(5)
C19A C18A C21A 121.0(5)
C19C C18C C17C 117.4(4)
C19C C18C C21C 120.4(5)
C17C C18C C21C 122.2(5)
C19D C18D C17D 116.6(4)
C19D C18D C21D 121.5(5)
C17D C18D C21D 121.9(5)
C17B C18B C19B 117.0(5)
C17B C18B C21B 121.6(5)
C19B C18B C21B 121.4(5)
C20D C19D C18D 121.9(5)
C20B C19B C18B 121.5(5)
C18C C19C C20C 121.0(5)
C20A C19A C18A 121.4(4)
C19A C20A C15A 121.5(4)
C19B C20B C15B 121.2(4)
C15C C20C C19C 121.2(4)
C19D C20D C15D 120.9(4)
O1TA C1TA C2UA 101.4(7)
O1TA C1TA C2TA 103.6(7)
C2UA C1TA C2TA 24.9(8)
C1TB C2TB C1UB 20.1(6)
C1TB C2TB C3TB 107.2(6)
C1UB C2TB C3TB 102.6(6)
C4TB C3TB C2TB 106.6(6)
C4TB C3TB C4UB 21.9(6)
C2TB C3TB C4UB 104.2(5)
O1TA C4TA C3TA 105.1(6)
O1TA C4TA C3UA 97.9(8)
C3TA C4TA C3UA 23.5(8)
O1TB C1TB C2TB 106.9(7)
C3TB C4TB O1TB 107.3(8)
O1TB C4UB C3TB 105.1(7)
O1TB C1UB C2TB 103.6(7)
C3TA C2TA C1TA 104.3(13)
C4TA C3TA C2TA 102.8(12)
C3UA C2UA C1TA 102.5(17)
C2UA C3UA C4TA 103.4(18)
F3A P1 F6 85.5(4)
F3A P1 F1A 175.9(5)
F6 P1 F1A 97.0(4)
F3A P1 F4 72.0(5)
F6 P1 F4 88.9(3)
F1A P1 F4 111.3(4)
F3A P1 F4A 92.1(5)
F6 P1 F4A 93.7(4)
F1A P1 F4A 91.1(5)
F4 P1 F4A 20.3(4)
F3A P1 F5A 91.5(4)
F6 P1 F5A 170.8(4)
F1A P1 F5A 85.6(4)
F4 P1 F5A 98.3(4)
F4A P1 F5A 95.0(5)
F3A P1 F2 96.7(5)
F6 P1 F2 87.1(2)
F1A P1 F2 80.2(4)
F4 P1 F2 168.3(5)
F4A P1 F2 171.2(5)
F5A P1 F2 84.7(4)
F3A P1 F1 160.1(5)
F6 P1 F1 83.6(4)
F1A P1 F1 24.0(3)
F4 P1 F1 91.2(4)
F4A P1 F1 72.2(5)
F5A P1 F1 101.7(4)
F2 P1 F1 99.3(5)
F3A P1 F3 19.3(4)
F6 P1 F3 94.0(4)
F1A P1 F3 156.6(5)
F4 P1 F3 89.4(5)
F4A P1 F3 108.7(5)
F5A P1 F3 80.6(4)
F2 P1 F3 79.9(5)
F1 P1 F3 177.6(4)
F3A P1 F5 97.6(5)
F6 P1 F5 168.5(5)
F1A P1 F5 80.6(4)
F4 P1 F5 81.5(5)
F4A P1 F5 75.1(5)
F5A P1 F5 20.7(4)
F2 P1 F5 103.5(5)
F1 P1 F5 90.1(4)
F3 P1 F5 92.3(5)
C6SC C1SC C2SC 120.7(7)
C6SC C1SC Cl1C 119.8(5)
C2SC C1SC Cl1C 119.4(6)
C6SB C1SB C2SB 119.5(6)
C6SB C1SB Cl2B 122.7(7)
C2SB C1SB Cl2B 117.8(6)
C6SB C1SB Cl1B 95(3)
C2SB C1SB Cl1B 146(3)
Cl2B C1SB Cl1B 28(2)
C6SA C1SA C2SA 120.8(10)
C6SA C1SA Cl1A 119.7(9)
C2SA C1SA Cl1A 119.5(7)
C3SB C2SB C1SB 119.3(6)
C3SC C2SC C1SC 118.7(7)
C3SA C2SA C1SA 119.5(8)
C4SC C3SC C2SC 120.6(6)
C4SB C3SB C2SB 121.1(8)
C4SA C3SA C2SA 124.4(10)
C3SB C4SB C5SB 120.8(7)
C5SC C4SC C3SC 119.8(7)
C3SA C4SA C5SA 116.0(11)
C4SB C5SB C6SB 121.3(7)
C4SA C5SA C6SA 122.6(9)
C4SC C5SC C6SC 120.2(7)
C1SC C6SC C5SC 119.9(6)
C5SB C6SB C1SB 117.9(7)
C1SA C6SA C5SA 116.8(10)

loop_
_geom_bond_atom_site_label_1
_geom_bond_atom_site_label_2
_geom_bond_distance
Fe1 O1C 2.007(3)
Fe1 O1A 2.009(3)
Fe1 O1TA 2.011(3)
Fe1 O1B 2.016(3)
Fe1 O1D 2.024(3)
Fe1 Fe2 2.6633(11)
Fe2 O2B 1.994(3)
Fe2 O2D 2.003(3)
Fe2 O2C 2.016(3)
Fe2 O1TB 2.017(3)
Fe2 O2A 2.024(3)
O1TB C1TB 1.440(11)
O1TB C4UB 1.450(10)
O1TB C4TB 1.469(13)
O1TB C1UB 1.489(11)
O1TA C4TA 1.452(6)
O1TA C1TA 1.460(6)
O1B C14B 1.270(5)
O1A C14A 1.273(5)
O1C C14C 1.259(5)
O1D C14D 1.264(5)
O2D C14D 1.268(5)
O2C C14C 1.277(5)
O2B C14B 1.259(5)
O2A C14A 1.267(5)
C1D C2D 1.515(7)
C1C C2C 1.526(7)
C1B C2B 1.521(8)
C1A C2A 1.526(8)
C2A C7A 1.381(7)
C2A C3A 1.400(8)
C2D C3D 1.382(8)
C2D C7D 1.392(7)
C2C C7C 1.377(7)
C2C C3C 1.400(8)
C2B C7B 1.391(8)
C2B C3B 1.390(8)
C3C C4C 1.379(7)
C3A C4A 1.386(8)
C3D C4D 1.374(7)
C3B C4B 1.376(7)
C4D C5D 1.398(6)
C4A C5A 1.381(7)
C4C C5C 1.389(7)
C4B C5B 1.388(7)
C5A C6A 1.390(7)
C5A C8A 1.504(6)
C5D C6D 1.384(6)
C5D C8D 1.487(6)
C5C C6C 1.390(6)
C5C C8C 1.498(6)
C5B C6B 1.379(7)
C5B C8B 1.502(6)
C6C C7C 1.387(6)
C6D C7D 1.382(6)
C6B C7B 1.380(7)
C6A C7A 1.376(7)
C8D C9D 1.407(6)
C8D C13D 1.431(6)
C8C C9C 1.392(6)
C8C C13C 1.421(6)
C8B C9B 1.401(6)
C8B C13B 1.417(6)
C8A C9A 1.396(6)
C8A C13A 1.408(6)
C9D C10D 1.374(6)
C9B C10B 1.374(7)
C9C C10C 1.381(7)
C9A C10A 1.383(7)
C10D C11D 1.386(6)
C10B C11B 1.387(7)
C10C C11C 1.375(7)
C10A C11A 1.377(7)
C11D C12D 1.401(6)
C11A C12A 1.407(6)
C11C C12C 1.396(6)
C11B C12B 1.393(6)
C12D C13D 1.412(6)
C12D C15D 1.495(6)
C12B C13B 1.411(6)
C12B C15B 1.484(6)
C12A C13A 1.420(6)
C12A C15A 1.487(6)
C12C C13C 1.418(6)
C12C C15C 1.498(6)
C13D C14D 1.496(6)
C13B C14B 1.508(6)
C13C C14C 1.495(6)
C13A C14A 1.502(6)
C15B C20B 1.390(6)
C15B C16B 1.393(6)
C15D C16D 1.390(6)
C15D C20D 1.395(6)
C15A C16A 1.391(6)
C15A C20A 1.394(6)
C15C C20C 1.383(6)
C15C C16C 1.389(6)
C16B C17B 1.387(7)
C16D C17D 1.384(7)
C16A C17A 1.383(7)
C16C C17C 1.394(7)
C17C C18C 1.393(7)
C17B C18B 1.387(7)
C17D C18D 1.388(7)
C17A C18A 1.382(7)
C18A C19A 1.392(7)
C18A C21A 1.513(7)
C18C C19C 1.384(7)
C18C C21C 1.508(7)
C18D C19D 1.384(7)
C18D C21D 1.504(7)
C18B C19B 1.390(7)
C18B C21B 1.505(7)
C19D C20D 1.384(6)
C19B C20B 1.385(6)
C19C C20C 1.401(6)
C19A C20A 1.377(6)
C1TA C2UA 1.557(18)
C1TA C2TA 1.478(15)
C2TB C1TB 1.493(12)
C2TB C1UB 1.509(12)
C2TB C3TB 1.520(8)
C3TB C4TB 1.464(12)
C3TB C4UB 1.526(11)
C4TA C3TA 1.465(12)
C4TA C3UA 1.65(2)
C2TA C3TA 1.58(3)
C2UA C3UA 1.35(3)
Cl1B C1SB 1.94(4)
Cl2B C1SB 1.704(7)
F4 P1 1.580(8)
F1 P1 1.602(8)
F3 P1 1.619(9)
F5 P1 1.635(9)
F1A P1 1.584(8)
F3A P1 1.568(9)
F4A P1 1.587(9)
F5A P1 1.587(7)
F2 P1 1.602(5)
F6 P1 1.581(4)
Cl1A C1SA 1.744(9)
Cl1C C1SC 1.728(7)
C1SC C6SC 1.367(9)
C1SC C2SC 1.390(9)
C1SB C6SB 1.390(9)
C1SB C2SB 1.394(9)
C1SA C6SA 1.365(12)
C1SA C2SA 1.376(11)
C2SB C3SB 1.358(10)
C2SC C3SC 1.386(10)
C2SA C3SA 1.365(11)
C3SC C4SC 1.378(10)
C3SB C4SB 1.326(10)
C3SA C4SA 1.339(11)
C4SB C5SB 1.350(10)
C4SC C5SC 1.373(9)
C4SA C5SA 1.386(15)
C5SB C6SB 1.372(10)
C5SA C6SA 1.440(15)
C5SC C6SC 1.381(9)
